data_4030042
loop_
_publ_author_name
'Wang, Haijun'
'Fronczek, Frank R.'
'Vicente, M Gra\,ca H'
'Smith, Kevin M.'

_publ_section_title
;
 Functionalization of 3,5,8-Trichlorinated BODIPY Dyes.
;
_journal_issue 21
_journal_name_full 'The Journal of organic chemistry'
_journal_page_first 10342
_journal_paper_doi 10.1021/jo501969z
_journal_volume 79
_journal_year 2014
_chemical_formula_moiety 'C32 H35 B F2 N2 O4 S2 Si'
_chemical_formula_sum 'C32 H35 B F2 N2 O4 S2 Si'
_chemical_formula_weight 652.64
_chemical_name_systematic
; 
 ? 
;
_space_group_IT_number 14
_symmetry_cell_setting monoclinic
_symmetry_space_group_name_Hall '-P 2ybc'
_symmetry_space_group_name_H-M 'P 1 21/c 1'
_atom_sites_solution_hydrogens geom
_atom_sites_solution_primary direct
_atom_sites_solution_secondary difmap
_audit_creation_method SHELXL-97
_cell_angle_alpha 90
_cell_angle_beta 101.193(4)
_cell_angle_gamma 90
_cell_formula_units_Z 4
_cell_length_a 23.8106(19)
_cell_length_b 11.7399(9)
_cell_length_c 11.2597(9)
_cell_measurement_reflns_used 9893
_cell_measurement_temperature 100.0(5)
_cell_measurement_theta_max 26.40
_cell_measurement_theta_min 2.53
_cell_volume 3087.6(4)
_computing_cell_refinement 'Bruker SAINT'
_computing_data_collection 'Bruker APEX2'
_computing_data_reduction 'Bruker SAINT'
_computing_molecular_graphics 'ORTEP-3 for Windows (Farrugia, 2012)'
_computing_publication_material 'SHELXL-97 (Sheldrick, 2008)'
_computing_structure_refinement 'SHELXL-97 (Sheldrick, 2008)'
_computing_structure_solution 'SHELXS-97 (Sheldrick, 2008)'
_diffrn_ambient_temperature 100.0(5)
_diffrn_measured_fraction_theta_full 0.999
_diffrn_measured_fraction_theta_max 0.997
_diffrn_measurement_device_type 'Bruker Kappa APEX-II DUO'
_diffrn_measurement_method '\f and \w scans'
_diffrn_radiation_monochromator 'TRIUMPH curved graphite'
_diffrn_radiation_type MoK\a
_diffrn_radiation_wavelength 0.71073
_diffrn_reflns_av_R_equivalents 0.0403
_diffrn_reflns_av_sigmaI/netI 0.0271
_diffrn_reflns_limit_h_max 29
_diffrn_reflns_limit_h_min -29
_diffrn_reflns_limit_k_max 14
_diffrn_reflns_limit_k_min -14
_diffrn_reflns_limit_l_max 14
_diffrn_reflns_limit_l_min -13
_diffrn_reflns_number 55462
_diffrn_reflns_theta_full 25.00
_diffrn_reflns_theta_max 26.44
_diffrn_reflns_theta_min 1.74
_exptl_absorpt_coefficient_mu 0.265
_exptl_absorpt_correction_T_max 0.9974
_exptl_absorpt_correction_T_min 0.9161
_exptl_absorpt_correction_type multi-scan
_exptl_absorpt_process_details 'SADABS (Sheldrick, 2004)'
_exptl_crystal_colour 'dark bluish green'
_exptl_crystal_density_diffrn 1.404
_exptl_crystal_density_method 'not measured'
_exptl_crystal_description lath
_exptl_crystal_F_000 1368
_exptl_crystal_size_max 0.39
_exptl_crystal_size_mid 0.24
_exptl_crystal_size_min 0.01
_refine_diff_density_max 0.396
_refine_diff_density_min -0.275
_refine_diff_density_rms 0.050
_refine_ls_extinction_method none
_refine_ls_goodness_of_fit_ref 1.016
_refine_ls_hydrogen_treatment constr
_refine_ls_matrix_type full
_refine_ls_number_parameters 411
_refine_ls_number_reflns 6343
_refine_ls_number_restraints 4
_refine_ls_restrained_S_all 1.023
_refine_ls_R_factor_all 0.0486
_refine_ls_R_factor_gt 0.0345
_refine_ls_shift/su_max 0.001
_refine_ls_shift/su_mean 0.000
_refine_ls_structure_factor_coef Fsqd
_refine_ls_weighting_details 'calc w=1/[\s^2^(Fo^2^)+(0.0371P)^2^+2.1628P] where P=(Fo^2^+2Fc^2^)/3'
_refine_ls_weighting_scheme calc
_refine_ls_wR_factor_gt 0.0783
_refine_ls_wR_factor_ref 0.0849
_reflns_number_gt 5141
_reflns_number_total 6343
_reflns_threshold_expression I>2\s(I)
_cod_data_source_file jo501969z_si_002.cif
_cod_data_source_block Compound18
_cod_depositor_comments
;
The following automatic conversions were performed:

'_symmetry_cell_setting' value 'Monoclinic' changed to 'monoclinic'
according to
/home/saulius/struct/COD-crude-data--automatic-downloads/rss-feeds/ACS/lib/dictionaries/cif_core.dic
dictionary named 'cif_core.dic' version 2.4.2 from 2011-04-26.

Automatic conversion script
Id: cif_fix_values 2827 2014-09-09 07:05:25Z andrius 

 Adding full bibliography for 4030032--4030045.cif.
;
_cod_original_sg_symbol_Hall '-P 2ybc  '
_cod_original_sg_symbol_H-M 'P 21/c '
_cod_database_code 4030042

loop_
_symmetry_equiv_pos_as_xyz
'x, y, z'
'-x, y+1/2, -z+1/2'
'-x, -y, -z'
'x, -y-1/2, z-1/2'

loop_
_atom_site_label
_atom_site_type_symbol
_atom_site_fract_x
_atom_site_fract_y
_atom_site_fract_z
_atom_site_U_iso_or_equiv
_atom_site_adp_type
_atom_site_occupancy
_atom_site_symmetry_multiplicity
_atom_site_calc_flag
_atom_site_refinement_flags
_atom_site_disorder_assembly
_atom_site_disorder_group
Si1 Si 0.430614(19) 0.44703(4) 0.25023(4) 0.01294(11) Uani 1 1 d . . .
S1 S 0.12089(3) 0.84057(6) 0.50909(5) 0.01555(18) Uani 0.824(2) 1 d PD A 1
C11 C 0.0884(4) 0.8971(8) 0.2881(5) 0.0228(12) Uani 0.824(2) 1 d PD A 1
H11 H 0.0848 0.9028 0.2028 0.027 Uiso 0.824(2) 1 calc PR A 1
S1A S 0.0848(5) 0.9134(10) 0.2569(7) 0.0228(12) Uani 0.176(2) 1 d PD A 2
C11A C 0.1163(6) 0.8435(13) 0.4691(11) 0.01555(18) Uani 0.176(2) 1 d PD A 2
H11A H 0.1355 0.8036 0.5386 0.019 Uiso 0.176(2) 1 calc PR A 2
S2 S 0.10759(2) 0.26406(5) 0.63879(4) 0.02636(12) Uani 1 1 d . . .
F1 F 0.09110(4) 0.54880(9) 0.29111(9) 0.0199(2) Uani 1 1 d . . .
F2 F 0.12565(4) 0.58936(8) 0.48975(9) 0.0185(2) Uani 1 1 d . . .
O1 O 0.35990(5) 0.60341(10) -0.04673(11) 0.0199(3) Uani 1 1 d . . .
O2 O 0.37119(6) 0.78399(11) 0.01199(14) 0.0331(4) Uani 1 1 d . . .
O3 O 0.33118(5) 0.08674(11) 0.12159(11) 0.0212(3) Uani 1 1 d . . .
O4 O 0.38529(5) 0.14298(11) 0.29645(11) 0.0228(3) Uani 1 1 d . . .
N1 N 0.18135(6) 0.64480(11) 0.34153(12) 0.0115(3) Uani 1 1 d . . .
N2 N 0.17177(6) 0.44020(12) 0.39880(12) 0.0123(3) Uani 1 1 d . . .
C1 C 0.17159(7) 0.75821(14) 0.31976(14) 0.0127(3) Uani 1 1 d . A .
C2 C 0.21401(7) 0.80293(14) 0.26185(14) 0.0131(3) Uani 1 1 d . . .
C3 C 0.25101(7) 0.71465(14) 0.24851(14) 0.0123(3) Uani 1 1 d . . .
C4 C 0.23041(7) 0.61575(14) 0.29842(14) 0.0116(3) Uani 1 1 d . . .
C5 C 0.25243(7) 0.50419(14) 0.31472(14) 0.0115(3) Uani 1 1 d . . .
C6 C 0.22382(7) 0.41788(14) 0.36504(14) 0.0119(3) Uani 1 1 d . . .
C7 C 0.23995(7) 0.30294(14) 0.39773(14) 0.0135(3) Uani 1 1 d . . .
C8 C 0.19751(7) 0.25768(14) 0.45101(14) 0.0139(3) Uani 1 1 d . . .
C9 C 0.15598(7) 0.34471(14) 0.45204(14) 0.0129(3) Uani 1 1 d . . .
C10 C 0.12615(7) 0.82469(14) 0.35790(14) 0.0139(3) Uani 1 1 d D . .
C12 C 0.05468(8) 0.96382(16) 0.35542(17) 0.0227(4) Uani 1 1 d D . .
H12 H 0.0262 1.0173 0.3213 0.027 Uiso 1 1 calc R A 1
C13 C 0.06961(8) 0.93899(16) 0.47417(17) 0.0218(4) Uani 1 1 d D A .
H13 H 0.0523 0.9748 0.5337 0.026 Uiso 1 1 calc R B 1
C14 C 0.22170(8) 0.92539(14) 0.23103(16) 0.0179(4) Uani 1 1 d . . .
H14A H 0.2575 0.9542 0.2797 0.027 Uiso 1 1 calc R . .
H14B H 0.1895 0.9702 0.2483 0.027 Uiso 1 1 calc R . .
H14C H 0.2231 0.9319 0.1449 0.027 Uiso 1 1 calc R . .
C15 C 0.30254(7) 0.72688(14) 0.19086(14) 0.0132(3) Uani 1 1 d . . .
H15A H 0.3352 0.6862 0.2407 0.016 Uiso 1 1 calc R . .
H15B H 0.3129 0.8085 0.1892 0.016 Uiso 1 1 calc R . .
C16 C 0.29215(7) 0.67940(15) 0.06112(14) 0.0169(4) Uani 1 1 d . . .
H16A H 0.2833 0.5971 0.0623 0.020 Uiso 1 1 calc R . .
H16B H 0.2590 0.7186 0.0110 0.020 Uiso 1 1 calc R . .
C17 C 0.34464(8) 0.69716(15) 0.00696(15) 0.0172(4) Uani 1 1 d . . .
C18 C 0.41260(8) 0.61510(17) -0.09190(17) 0.0219(4) Uani 1 1 d . . .
H18A H 0.4070 0.6699 -0.1588 0.033 Uiso 1 1 calc R . .
H18B H 0.4234 0.5410 -0.1208 0.033 Uiso 1 1 calc R . .
H18C H 0.4431 0.6422 -0.0267 0.033 Uiso 1 1 calc R . .
C19 C 0.30762(7) 0.48122(14) 0.28627(14) 0.0126(3) Uani 1 1 d . . .
C20 C 0.35536(7) 0.46436(14) 0.26922(14) 0.0137(3) Uani 1 1 d . . .
C21 C 0.42958(8) 0.36592(16) 0.10851(16) 0.0204(4) Uani 1 1 d . . .
H21A H 0.4157 0.2885 0.1178 0.031 Uiso 1 1 calc R . .
H21B H 0.4684 0.3625 0.0915 0.031 Uiso 1 1 calc R . .
H21C H 0.4041 0.4039 0.0413 0.031 Uiso 1 1 calc R . .
C22 C 0.46084(7) 0.59298(15) 0.24698(16) 0.0194(4) Uani 1 1 d . . .
H22A H 0.4996 0.5882 0.2302 0.029 Uiso 1 1 calc R . .
H22B H 0.4622 0.6298 0.3256 0.029 Uiso 1 1 calc R . .
H22C H 0.4366 0.6378 0.1835 0.029 Uiso 1 1 calc R . .
C23 C 0.47179(7) 0.36751(16) 0.38155(16) 0.0195(4) Uani 1 1 d . . .
H23A H 0.4524 0.2953 0.3909 0.029 Uiso 1 1 calc R . .
H23B H 0.4742 0.4132 0.4552 0.029 Uiso 1 1 calc R . .
H23C H 0.5105 0.3521 0.3678 0.029 Uiso 1 1 calc R . .
C24 C 0.29199(7) 0.24033(14) 0.37762(15) 0.0141(3) Uani 1 1 d . . .
H24A H 0.2978 0.1723 0.4306 0.017 Uiso 1 1 calc R . .
H24B H 0.3259 0.2901 0.4007 0.017 Uiso 1 1 calc R . .
C25 C 0.28712(7) 0.20306(14) 0.24622(15) 0.0158(3) Uani 1 1 d . . .
H25A H 0.2536 0.1523 0.2233 0.019 Uiso 1 1 calc R . .
H25B H 0.2809 0.2709 0.1930 0.019 Uiso 1 1 calc R . .
C26 C 0.33986(7) 0.14192(14) 0.22751(15) 0.0150(3) Uani 1 1 d . . .
C27 C 0.38093(8) 0.03056(17) 0.09413(17) 0.0237(4) Uani 1 1 d . . .
H27A H 0.4112 0.0868 0.0925 0.036 Uiso 1 1 calc R . .
H27B H 0.3709 -0.0066 0.0149 0.036 Uiso 1 1 calc R . .
H27C H 0.3946 -0.0268 0.1563 0.036 Uiso 1 1 calc R . .
C28 C 0.19289(8) 0.13657(15) 0.49150(16) 0.0187(4) Uani 1 1 d . . .
H28A H 0.2210 0.0894 0.4612 0.028 Uiso 1 1 calc R . .
H28B H 0.1543 0.1078 0.4595 0.028 Uiso 1 1 calc R . .
H28C H 0.2004 0.1336 0.5802 0.028 Uiso 1 1 calc R . .
C29 C 0.10447(7) 0.33530(14) 0.50258(15) 0.0157(3) Uani 1 1 d . . .
C30 C 0.05006(7) 0.37464(16) 0.46027(17) 0.0200(4) Uani 1 1 d . . .
H30 H 0.0393 0.4160 0.3869 0.024 Uiso 1 1 calc R . .
C31 C 0.01175(8) 0.34721(17) 0.53715(18) 0.0262(4) Uani 1 1 d . . .
H31 H -0.0276 0.3676 0.5206 0.031 Uiso 1 1 calc R . .
C32 C 0.03695(8) 0.28893(17) 0.63663(18) 0.0269(4) Uani 1 1 d . . .
H32 H 0.0175 0.2646 0.6983 0.032 Uiso 1 1 calc R . .
B1 B 0.13978(8) 0.55743(16) 0.38126(17) 0.0138(4) Uani 1 1 d . . .

loop_
_atom_site_aniso_label
_atom_site_aniso_U_11
_atom_site_aniso_U_22
_atom_site_aniso_U_33
_atom_site_aniso_U_23
_atom_site_aniso_U_13
_atom_site_aniso_U_12
Si1 0.0096(2) 0.0143(2) 0.0158(2) 0.00001(18) 0.00446(17) 0.00075(18)
S1 0.0155(3) 0.0174(3) 0.0148(3) 0.0003(3) 0.0057(3) 0.0043(2)
C11 0.0187(12) 0.029(2) 0.022(3) -0.002(2) 0.007(2) 0.0016(13)
S1A 0.0187(12) 0.029(2) 0.022(3) -0.002(2) 0.007(2) 0.0016(13)
C11A 0.0155(3) 0.0174(3) 0.0148(3) 0.0003(3) 0.0057(3) 0.0043(2)
S2 0.0230(3) 0.0343(3) 0.0243(2) 0.0106(2) 0.01082(19) 0.0005(2)
F1 0.0112(5) 0.0212(5) 0.0253(5) 0.0053(4) -0.0018(4) -0.0019(4)
F2 0.0200(5) 0.0169(5) 0.0223(5) 0.0002(4) 0.0131(4) 0.0012(4)
O1 0.0198(6) 0.0204(6) 0.0218(6) -0.0031(5) 0.0098(5) -0.0007(5)
O2 0.0392(9) 0.0217(7) 0.0471(9) -0.0075(7) 0.0300(7) -0.0090(6)
O3 0.0235(7) 0.0233(7) 0.0168(6) -0.0040(5) 0.0039(5) 0.0034(5)
O4 0.0170(7) 0.0269(7) 0.0237(6) -0.0073(6) 0.0020(5) 0.0047(5)
N1 0.0100(7) 0.0121(7) 0.0128(6) 0.0002(5) 0.0031(5) 0.0019(5)
N2 0.0106(7) 0.0131(7) 0.0136(6) 0.0013(6) 0.0036(5) -0.0003(5)
C1 0.0112(8) 0.0129(8) 0.0131(7) -0.0009(6) 0.0003(6) 0.0011(6)
C2 0.0127(8) 0.0143(8) 0.0120(7) -0.0003(7) 0.0019(6) 0.0002(6)
C3 0.0119(8) 0.0139(8) 0.0106(7) -0.0011(6) 0.0012(6) -0.0012(6)
C4 0.0093(8) 0.0150(8) 0.0110(7) -0.0014(6) 0.0029(6) -0.0008(6)
C5 0.0104(8) 0.0143(8) 0.0098(7) -0.0017(6) 0.0019(6) 0.0004(6)
C6 0.0100(8) 0.0138(8) 0.0121(7) -0.0008(6) 0.0023(6) 0.0009(6)
C7 0.0124(8) 0.0146(8) 0.0129(7) -0.0011(7) 0.0013(6) -0.0006(6)
C8 0.0145(8) 0.0131(8) 0.0134(8) 0.0001(7) 0.0009(6) -0.0008(6)
C9 0.0117(8) 0.0140(8) 0.0124(7) 0.0005(7) 0.0009(6) -0.0026(6)
C10 0.0140(8) 0.0123(8) 0.0162(8) -0.0003(7) 0.0050(6) 0.0000(7)
C12 0.0148(9) 0.0195(9) 0.0337(10) 0.0039(8) 0.0043(8) 0.0041(7)
C13 0.0174(9) 0.0217(9) 0.0290(10) -0.0036(8) 0.0108(8) -0.0030(7)
C14 0.0172(9) 0.0134(8) 0.0239(9) 0.0013(7) 0.0058(7) 0.0003(7)
C15 0.0121(8) 0.0133(8) 0.0149(8) 0.0009(7) 0.0044(6) 0.0000(6)
C16 0.0169(9) 0.0211(9) 0.0138(8) -0.0002(7) 0.0054(7) -0.0014(7)
C17 0.0199(9) 0.0179(9) 0.0141(8) 0.0003(7) 0.0044(7) 0.0026(7)
C18 0.0200(9) 0.0248(10) 0.0235(9) 0.0000(8) 0.0109(7) 0.0020(8)
C19 0.0141(8) 0.0111(8) 0.0121(7) 0.0009(6) 0.0017(6) -0.0010(6)
C20 0.0146(8) 0.0118(8) 0.0149(8) 0.0002(7) 0.0032(6) -0.0002(6)
C21 0.0208(9) 0.0214(9) 0.0210(9) -0.0016(8) 0.0092(7) 0.0003(7)
C22 0.0151(9) 0.0186(9) 0.0239(9) 0.0023(7) 0.0027(7) -0.0011(7)
C23 0.0149(9) 0.0214(9) 0.0219(9) 0.0023(8) 0.0032(7) 0.0022(7)
C24 0.0130(8) 0.0135(8) 0.0164(8) 0.0022(7) 0.0040(6) 0.0009(6)
C25 0.0161(9) 0.0116(8) 0.0193(8) -0.0001(7) 0.0024(7) 0.0001(7)
C26 0.0189(9) 0.0105(8) 0.0164(8) 0.0017(7) 0.0050(7) -0.0024(7)
C27 0.0290(10) 0.0226(10) 0.0213(9) -0.0035(8) 0.0092(8) 0.0058(8)
C28 0.0187(9) 0.0155(9) 0.0228(9) 0.0032(7) 0.0058(7) -0.0009(7)
C29 0.0161(9) 0.0146(8) 0.0173(8) 0.0007(7) 0.0056(7) -0.0036(7)
C30 0.0151(9) 0.0208(9) 0.0253(9) 0.0035(8) 0.0066(7) -0.0015(7)
C31 0.0157(9) 0.0256(10) 0.0405(11) -0.0011(9) 0.0128(8) -0.0029(8)
C32 0.0260(10) 0.0266(10) 0.0337(11) 0.0006(9) 0.0198(9) -0.0073(8)
B1 0.0110(9) 0.0137(9) 0.0175(9) 0.0020(8) 0.0050(7) 0.0014(7)

loop_
_atom_type_symbol
_atom_type_description
_atom_type_scat_dispersion_real
_atom_type_scat_dispersion_imag
_atom_type_scat_source
C C 0.0033 0.0016 'International Tables Vol C Tables 4.2.6.8 and 6.1.1.4'
H H 0.0000 0.0000 'International Tables Vol C Tables 4.2.6.8 and 6.1.1.4'
B B 0.0013 0.0007 'International Tables Vol C Tables 4.2.6.8 and 6.1.1.4'
N N 0.0061 0.0033 'International Tables Vol C Tables 4.2.6.8 and 6.1.1.4'
O O 0.0106 0.0060 'International Tables Vol C Tables 4.2.6.8 and 6.1.1.4'
F F 0.0171 0.0103 'International Tables Vol C Tables 4.2.6.8 and 6.1.1.4'
Si Si 0.0817 0.0704 'International Tables Vol C Tables 4.2.6.8 and 6.1.1.4'
S S 0.1246 0.1234 'International Tables Vol C Tables 4.2.6.8 and 6.1.1.4'

loop_
_geom_angle_atom_site_label_1
_geom_angle_atom_site_label_2
_geom_angle_atom_site_label_3
_geom_angle
C21 Si1 C20 107.67(8)
C21 Si1 C23 110.09(8)
C20 Si1 C23 109.58(8)
C21 Si1 C22 113.35(8)
C20 Si1 C22 106.67(8)
C23 Si1 C22 109.37(8)
C13 S1 C10 91.83(9)
C10 C11 C12 114.0(4)
C10 C11 H11 123.0
C12 C11 H11 123.0
C12 S1A C10 92.5(4)
C10 C11A C13 113.7(9)
C10 C11A H11A 123.1
C13 C11A H11A 123.1
C32 S2 C29 91.84(9)
C17 O1 C18 114.19(14)
C26 O3 C27 114.95(14)
C1 N1 C4 107.54(13)
C1 N1 B1 126.93(13)
C4 N1 B1 124.38(13)
C9 N2 C6 107.64(13)
C9 N2 B1 127.66(13)
C6 N2 B1 124.66(13)
N1 C1 C2 109.56(14)
N1 C1 C10 125.21(15)
C2 C1 C10 125.12(15)
C3 C2 C1 107.44(15)
C3 C2 C14 125.67(15)
C1 C2 C14 126.63(15)
C2 C3 C4 107.04(14)
C2 C3 C15 124.37(15)
C4 C3 C15 128.59(15)
N1 C4 C5 119.90(14)
N1 C4 C3 108.41(14)
C5 C4 C3 131.59(15)
C6 C5 C4 121.80(14)
C6 C5 C19 119.48(14)
C4 C5 C19 118.58(14)
N2 C6 C5 120.25(14)
N2 C6 C7 108.45(14)
C5 C6 C7 131.19(15)
C8 C7 C6 107.01(14)
C8 C7 C24 125.14(15)
C6 C7 C24 127.84(15)
C7 C8 C9 107.22(15)
C7 C8 C28 126.84(15)
C9 C8 C28 125.76(15)
N2 C9 C8 109.66(14)
N2 C9 C29 124.24(15)
C8 C9 C29 126.10(15)
C11A C10 C11 102.7(7)
C11A C10 C1 129.6(6)
C11 C10 C1 127.0(3)
C11A C10 S1A 109.9(6)
C1 C10 S1A 119.6(3)
C11 C10 S1 109.4(3)
C1 C10 S1 122.77(12)
S1A C10 S1 116.4(3)
C13 C12 C11 109.8(3)
C13 C12 S1A 123.9(3)
C13 C12 H12 125.1
C11 C12 H12 125.1
S1A C12 H12 110.9
C12 C13 C11A 99.7(5)
C12 C13 S1 115.02(14)
C12 C13 H13 122.5
C11A C13 H13 137.8
S1 C13 H13 122.5
C2 C14 H14A 109.5
C2 C14 H14B 109.5
H14A C14 H14B 109.5
C2 C14 H14C 109.5
H14A C14 H14C 109.5
H14B C14 H14C 109.5
C3 C15 C16 112.43(13)
C3 C15 H15A 109.1
C16 C15 H15A 109.1
C3 C15 H15B 109.1
C16 C15 H15B 109.1
H15A C15 H15B 107.8
C17 C16 C15 109.94(14)
C17 C16 H16A 109.7
C15 C16 H16A 109.7
C17 C16 H16B 109.7
C15 C16 H16B 109.7
H16A C16 H16B 108.2
O2 C17 O1 122.34(16)
O2 C17 C16 124.84(16)
O1 C17 C16 112.81(15)
O1 C18 H18A 109.5
O1 C18 H18B 109.5
H18A C18 H18B 109.5
O1 C18 H18C 109.5
H18A C18 H18C 109.5
H18B C18 H18C 109.5
C20 C19 C5 176.07(17)
C19 C20 Si1 175.93(15)
Si1 C21 H21A 109.5
Si1 C21 H21B 109.5
H21A C21 H21B 109.5
Si1 C21 H21C 109.5
H21A C21 H21C 109.5
H21B C21 H21C 109.5
Si1 C22 H22A 109.5
Si1 C22 H22B 109.5
H22A C22 H22B 109.5
Si1 C22 H22C 109.5
H22A C22 H22C 109.5
H22B C22 H22C 109.5
Si1 C23 H23A 109.5
Si1 C23 H23B 109.5
H23A C23 H23B 109.5
Si1 C23 H23C 109.5
H23A C23 H23C 109.5
H23B C23 H23C 109.5
C7 C24 C25 112.25(14)
C7 C24 H24A 109.2
C25 C24 H24A 109.2
C7 C24 H24B 109.2
C25 C24 H24B 109.2
H24A C24 H24B 107.9
C26 C25 C24 111.49(14)
C26 C25 H25A 109.3
C24 C25 H25A 109.3
C26 C25 H25B 109.3
C24 C25 H25B 109.3
H25A C25 H25B 108.0
O4 C26 O3 122.98(16)
O4 C26 C25 125.33(15)
O3 C26 C25 111.67(14)
O3 C27 H27A 109.5
O3 C27 H27B 109.5
H27A C27 H27B 109.5
O3 C27 H27C 109.5
H27A C27 H27C 109.5
H27B C27 H27C 109.5
C8 C28 H28A 109.5
C8 C28 H28B 109.5
H28A C28 H28B 109.5
C8 C28 H28C 109.5
H28A C28 H28C 109.5
H28B C28 H28C 109.5
C30 C29 C9 130.61(16)
C30 C29 S2 110.17(13)
C9 C29 S2 119.22(12)
C29 C30 C31 112.94(17)
C29 C30 H30 123.5
C31 C30 H30 123.5
C32 C31 C30 112.86(17)
C32 C31 H31 123.6
C30 C31 H31 123.6
C31 C32 S2 112.18(14)
C31 C32 H32 123.9
S2 C32 H32 123.9
F2 B1 F1 110.77(14)
F2 B1 N1 110.77(14)
F1 B1 N1 109.05(13)
F2 B1 N2 108.85(14)
F1 B1 N2 110.16(14)
N1 B1 N2 107.18(13)

loop_
_geom_bond_atom_site_label_1
_geom_bond_atom_site_label_2
_geom_bond_distance
Si1 C21 1.8543(18)
Si1 C20 1.8566(17)
Si1 C23 1.8591(18)
Si1 C22 1.8616(18)
S1 C13 1.672(2)
S1 C10 1.7409(17)
C11 C10 1.368(6)
C11 C12 1.439(8)
C11 H11 0.9500
S1A C12 1.550(10)
S1A C10 1.707(8)
C11A C10 1.336(12)
C11A C13 1.588(13)
C11A H11A 0.9500
S2 C32 1.703(2)
S2 C29 1.7358(17)
F1 B1 1.388(2)
F2 B1 1.380(2)
O1 C17 1.340(2)
O1 C18 1.449(2)
O2 C17 1.195(2)
O3 C26 1.338(2)
O3 C27 1.441(2)
O4 C26 1.203(2)
N1 C1 1.366(2)
N1 C4 1.392(2)
N1 B1 1.551(2)
N2 C9 1.358(2)
N2 C6 1.390(2)
N2 B1 1.567(2)
C1 C2 1.406(2)
C1 C10 1.465(2)
C2 C3 1.387(2)
C2 C14 1.499(2)
C3 C4 1.418(2)
C3 C15 1.502(2)
C4 C5 1.410(2)
C5 C6 1.401(2)
C5 C19 1.437(2)
C6 C7 1.431(2)
C7 C8 1.378(2)
C7 C24 1.495(2)
C8 C9 1.424(2)
C8 C28 1.504(2)
C9 C29 1.453(2)
C12 C13 1.347(3)
C12 H12 0.9500
C13 H13 0.9500
C14 H14A 0.9800
C14 H14B 0.9800
C14 H14C 0.9800
C15 C16 1.538(2)
C15 H15A 0.9900
C15 H15B 0.9900
C16 C17 1.508(2)
C16 H16A 0.9900
C16 H16B 0.9900
C18 H18A 0.9800
C18 H18B 0.9800
C18 H18C 0.9800
C19 C20 1.205(2)
C21 H21A 0.9800
C21 H21B 0.9800
C21 H21C 0.9800
C22 H22A 0.9800
C22 H22B 0.9800
C22 H22C 0.9800
C23 H23A 0.9800
C23 H23B 0.9800
C23 H23C 0.9800
C24 C25 1.526(2)
C24 H24A 0.9900
C24 H24B 0.9900
C25 C26 1.496(2)
C25 H25A 0.9900
C25 H25B 0.9900
C27 H27A 0.9800
C27 H27B 0.9800
C27 H27C 0.9800
C28 H28A 0.9800
C28 H28B 0.9800
C28 H28C 0.9800
C29 C30 1.371(2)
C30 C31 1.411(3)
C30 H30 0.9500
C31 C32 1.350(3)
C31 H31 0.9500
C32 H32 0.9500

loop_
_geom_torsion_atom_site_label_1
_geom_torsion_atom_site_label_2
_geom_torsion_atom_site_label_3
_geom_torsion_atom_site_label_4
_geom_torsion
C4 N1 C1 C2 0.37(17)
B1 N1 C1 C2 -167.75(14)
C4 N1 C1 C10 -175.96(15)
B1 N1 C1 C10 15.9(3)
N1 C1 C2 C3 -0.41(18)
C10 C1 C2 C3 175.93(15)
N1 C1 C2 C14 -174.83(15)
C10 C1 C2 C14 1.5(3)
C1 C2 C3 C4 0.28(18)
C14 C2 C3 C4 174.76(15)
C1 C2 C3 C15 -179.83(14)
C14 C2 C3 C15 -5.3(3)
C1 N1 C4 C5 176.67(14)
B1 N1 C4 C5 -14.8(2)
C1 N1 C4 C3 -0.19(17)
B1 N1 C4 C3 168.30(14)
C2 C3 C4 N1 -0.06(18)
C15 C3 C4 N1 -179.94(15)
C2 C3 C4 C5 -176.42(16)
C15 C3 C4 C5 3.7(3)
N1 C4 C5 C6 5.2(2)
C3 C4 C5 C6 -178.82(16)
N1 C4 C5 C19 -170.57(14)
C3 C4 C5 C19 5.4(3)
C9 N2 C6 C5 -175.80(14)
B1 N2 C6 C5 2.1(2)
C9 N2 C6 C7 0.87(17)
B1 N2 C6 C7 178.75(14)
C4 C5 C6 N2 1.0(2)
C19 C5 C6 N2 176.73(14)
C4 C5 C6 C7 -174.77(16)
C19 C5 C6 C7 0.9(3)
N2 C6 C7 C8 -0.15(18)
C5 C6 C7 C8 176.02(16)
N2 C6 C7 C24 178.91(15)
C5 C6 C7 C24 -4.9(3)
C6 C7 C8 C9 -0.59(18)
C24 C7 C8 C9 -179.68(15)
C6 C7 C8 C28 174.81(16)
C24 C7 C8 C28 -4.3(3)
C6 N2 C9 C8 -1.24(18)
B1 N2 C9 C8 -179.04(14)
C6 N2 C9 C29 178.31(15)
B1 N2 C9 C29 0.5(3)
C7 C8 C9 N2 1.15(18)
C28 C8 C9 N2 -174.30(15)
C7 C8 C9 C29 -178.39(15)
C28 C8 C9 C29 6.2(3)
C13 C11A C10 C11 -1.9(12)
C13 C11A C10 C1 169.1(4)
C13 C11A C10 S1A 0.9(13)
C13 C11A C10 S1 164(7)
C12 C11 C10 C11A 0.7(10)
C12 C11 C10 C1 -170.6(3)
C12 C11 C10 S1A -159(7)
C12 C11 C10 S1 -1.0(8)
N1 C1 C10 C11A 59.5(9)
C2 C1 C10 C11A -116.2(9)
N1 C1 C10 C11 -131.4(5)
C2 C1 C10 C11 52.8(6)
N1 C1 C10 S1A -133.1(5)
C2 C1 C10 S1A 51.1(5)
N1 C1 C10 S1 60.2(2)
C2 C1 C10 S1 -115.55(17)
C12 S1A C10 C11A -3.3(10)
C12 S1A C10 C11 18(6)
C12 S1A C10 C1 -173.0(3)
C12 S1A C10 S1 -5.5(7)
C13 S1 C10 C11A -14(6)
C13 S1 C10 C11 0.6(4)
C13 S1 C10 C1 170.82(15)
C13 S1 C10 S1A 3.8(5)
C10 C11 C12 C13 0.9(8)
C10 C11 C12 S1A 168(4)
C10 S1A C12 C13 5.9(8)
C10 S1A C12 C11 -9(3)
C11 C12 C13 C11A -1.8(7)
S1A C12 C13 C11A -5.7(8)
C11 C12 C13 S1 -0.4(5)
S1A C12 C13 S1 -4.3(6)
C10 C11A C13 C12 2.5(11)
C10 C11A C13 S1 -173(3)
C10 S1 C13 C12 -0.10(16)
C10 S1 C13 C11A 5(2)
C2 C3 C15 C16 -102.87(18)
C4 C3 C15 C16 77.0(2)
C3 C15 C16 C17 178.36(14)
C18 O1 C17 O2 3.1(2)
C18 O1 C17 C16 -175.68(14)
C15 C16 C17 O2 -46.1(2)
C15 C16 C17 O1 132.60(15)
C8 C7 C24 C25 102.95(19)
C6 C7 C24 C25 -76.0(2)
C7 C24 C25 C26 179.26(14)
C27 O3 C26 O4 -1.6(2)
C27 O3 C26 C25 176.91(14)
C24 C25 C26 O4 -15.9(2)
C24 C25 C26 O3 165.69(14)
N2 C9 C29 C30 41.0(3)
C8 C9 C29 C30 -139.5(2)
N2 C9 C29 S2 -139.05(14)
C8 C9 C29 S2 40.4(2)
C32 S2 C29 C30 -0.34(15)
C32 S2 C29 C9 179.69(14)
C9 C29 C30 C31 179.91(17)
S2 C29 C30 C31 -0.1(2)
C29 C30 C31 C32 0.6(2)
C30 C31 C32 S2 -0.8(2)
C29 S2 C32 C31 0.67(16)
C1 N1 B1 F2 -59.3(2)
C4 N1 B1 F2 134.43(15)
C1 N1 B1 F1 62.8(2)
C4 N1 B1 F1 -103.41(17)
C1 N1 B1 N2 -177.94(14)
C4 N1 B1 N2 15.8(2)
C9 N2 B1 F2 48.2(2)
C6 N2 B1 F2 -129.28(15)
C9 N2 B1 F1 -73.5(2)
C6 N2 B1 F1 109.08(16)
C9 N2 B1 N1 168.01(14)
C6 N2 B1 N1 -9.4(2)
